data_2227914
loop_
_publ_author_name
'Oubair, Ahmad'
'Fihi, Rachid'
'Majidi, Lhou'
'Azrour, Mohamed'
'Daran, Jean-Claude'

_publ_section_title
;
 2,2'-Dimethyl-5,5'-dipropan-2-yl-4,4'-(phenylmethylene)diphenol
;
_journal_coeditor_code PV2319
_journal_issue 9
_journal_name_full 'Acta Crystallographica Section E'
_journal_page_first o2391
_journal_page_last o2392
_journal_paper_doi 10.1107/S1600536810033441
_journal_volume 66
_journal_year 2010
_chemical_formula_iupac 'C27 H32 O2'
_chemical_formula_moiety 'C27 H32 O2'
_chemical_formula_sum 'C27 H32 O2'
_chemical_formula_weight 388.53
_chemical_name_systematic
;
2,2'-Dimethyl-5,5'-dipropan-2-yl-4,4'-(phenylmethylene)diphenol
;
_space_group_IT_number 9
_symmetry_cell_setting monoclinic
_symmetry_space_group_name_Hall 'C -2yc'
_symmetry_space_group_name_H-M 'C 1 c 1'
_atom_sites_solution_hydrogens geom
_atom_sites_solution_primary direct
_atom_sites_solution_secondary difmap
_audit_creation_method SHELXL-97
_cell_angle_alpha 90.00
_cell_angle_beta 112.913(8)
_cell_angle_gamma 90.00
_cell_formula_units_Z 4
_cell_length_a 11.3775(7)
_cell_length_b 24.6369(11)
_cell_length_c 8.8687(6)
_cell_measurement_reflns_used 1555
_cell_measurement_temperature 180(2)
_cell_measurement_theta_max 32.0
_cell_measurement_theta_min 2.6
_cell_volume 2289.8(3)
_computing_cell_refinement 'CrysAlis RED (Oxford Diffraction, 2006)'
_computing_data_collection 'CrysAlis CCD (Oxford Diffraction, 2006)'
_computing_data_reduction 'CrysAlis RED (Oxford Diffraction, 2006)'
_computing_molecular_graphics
;
ORTEP-3 for Windows (Farrugia, 1997)
;
_computing_publication_material 'SHELXL97 (Sheldrick, 2008)'
_computing_structure_refinement 'SHELXL97 (Sheldrick, 2008)'
_computing_structure_solution 'SIR97 (Altomare <i>et al.</i>, 1999)'
_diffrn_ambient_temperature 180(2)
_diffrn_detector_area_resol_mean 8.2632
_diffrn_measured_fraction_theta_full 0.999
_diffrn_measured_fraction_theta_max 0.999
_diffrn_measurement_device_type 'Oxford Diffraction Xcalibur'
_diffrn_measurement_method '\w and \f scans'
_diffrn_radiation_monochromator graphite
_diffrn_radiation_source 'fine-focus sealed tube'
_diffrn_radiation_type MoK\a
_diffrn_radiation_wavelength 0.71073
_diffrn_reflns_av_R_equivalents 0.0482
_diffrn_reflns_av_sigmaI/netI 0.0773
_diffrn_reflns_limit_h_max 13
_diffrn_reflns_limit_h_min -15
_diffrn_reflns_limit_k_max 32
_diffrn_reflns_limit_k_min -32
_diffrn_reflns_limit_l_max 11
_diffrn_reflns_limit_l_min -8
_diffrn_reflns_number 10216
_diffrn_reflns_theta_full 28.28
_diffrn_reflns_theta_max 28.28
_diffrn_reflns_theta_min 2.63
_diffrn_standards_number 0
_exptl_absorpt_coefficient_mu 0.069
_exptl_absorpt_correction_T_max 1.00000
_exptl_absorpt_correction_T_min 0.72319
_exptl_absorpt_correction_type multi-scan
_exptl_absorpt_process_details
;
(CrysAlis RED; Oxford Diffraction, 2006)
;
_exptl_crystal_colour Colourless
_exptl_crystal_density_diffrn 1.127
_exptl_crystal_density_method 'not measured'
_exptl_crystal_description plate
_exptl_crystal_F_000 840
_exptl_crystal_size_max 0.55
_exptl_crystal_size_mid 0.35
_exptl_crystal_size_min 0.107
_refine_diff_density_max 0.318
_refine_diff_density_min -0.355
_refine_ls_extinction_coef 0.0197(15)
_refine_ls_extinction_expression Fc^*^=kFc[1+0.001xFc^2^\l^3^/sin(2\q)]^-1/4^
_refine_ls_extinction_method 'SHELXL97 (Sheldrick, 2008)'
_refine_ls_goodness_of_fit_ref 0.949
_refine_ls_hydrogen_treatment constr
_refine_ls_matrix_type full
_refine_ls_number_parameters 269
_refine_ls_number_reflns 2838
_refine_ls_number_restraints 2
_refine_ls_restrained_S_all 0.948
_refine_ls_R_factor_all 0.0770
_refine_ls_R_factor_gt 0.0460
_refine_ls_shift/su_max 0.007
_refine_ls_shift/su_mean 0.001
_refine_ls_structure_factor_coef Fsqd
_refine_ls_weighting_details 'calc w=1/[\s^2^(Fo^2^)+(0.0562P)^2^] where P=(Fo^2^+2Fc^2^)/3'
_refine_ls_weighting_scheme calc
_refine_ls_wR_factor_gt 0.0929
_refine_ls_wR_factor_ref 0.1027
_reflns_number_gt 1792
_reflns_number_total 2838
_reflns_threshold_expression I>2\s(I)
_cod_data_source_file pv2319.cif
_cod_data_source_block I
_cod_original_cell_volume 2289.8(2)
_cod_original_sg_symbol_H-M 'C c'
_cod_database_code 2227914
_cod_database_fobs_code 2227914

loop_
_symmetry_equiv_pos_as_xyz
'x, y, z'
'x, -y, z+1/2'
'x+1/2, y+1/2, z'
'x+1/2, -y+1/2, z+1/2'

loop_
_atom_site_type_symbol
_atom_site_label
_atom_site_fract_x
_atom_site_fract_y
_atom_site_fract_z
_atom_site_U_iso_or_equiv
_atom_site_adp_type
_atom_site_calc_flag
_atom_site_refinement_flags
_atom_site_occupancy
_atom_site_disorder_assembly
_atom_site_disorder_group
C C1 0.3749(2) 0.33943(10) 0.0751(3) 0.0236(6) Uani d . 1 . .
H H1 0.3948 0.3372 0.1951 0.028 Uiso calc R 1 . .
C C11 0.3659(3) 0.28073(10) 0.0172(4) 0.0282(6) Uani d . 1 . .
C C12 0.2878(3) 0.26471(12) -0.1384(4) 0.0457(9) Uani d . 1 . .
H H12 0.2378 0.2910 -0.2151 0.055 Uiso calc R 1 . .
C C13 0.2813(4) 0.21076(15) -0.1844(6) 0.0651(12) Uani d . 1 . .
H H13 0.2276 0.2003 -0.2925 0.078 Uiso calc R 1 . .
C C14 0.3516(4) 0.17237(14) -0.0751(6) 0.0681(12) Uani d . 1 . .
H H14 0.3459 0.1353 -0.1063 0.082 Uiso calc R 1 . .
C C15 0.4296(4) 0.18779(13) 0.0784(6) 0.0636(11) Uani d . 1 . .
H H15 0.4795 0.1614 0.1544 0.076 Uiso calc R 1 . .
C C16 0.4370(3) 0.24118(12) 0.1246(4) 0.0460(8) Uani d . 1 . .
H H16 0.4920 0.2512 0.2325 0.055 Uiso calc R 1 . .
C C21 0.2487(3) 0.36963(10) 0.0021(3) 0.0256(6) Uani d . 1 . .
C C22 0.1565(3) 0.36542(11) 0.0696(3) 0.0286(7) Uani d . 1 . .
C C23 0.0465(3) 0.39639(11) 0.0018(3) 0.0287(7) Uani d . 1 . .
H H23 -0.0163 0.3942 0.0474 0.034 Uiso calc R 1 . .
C C24 0.0257(2) 0.43028(10) -0.1300(3) 0.0252(6) Uani d . 1 . .
C C25 0.1125(3) 0.43357(10) -0.2028(3) 0.0258(6) Uani d . 1 . .
C C26 0.2232(3) 0.40303(10) -0.1329(3) 0.0248(6) Uani d . 1 . .
H H26 0.2850 0.4051 -0.1802 0.030 Uiso calc R 1 . .
C C31 0.4858(2) 0.37081(10) 0.0609(3) 0.0242(6) Uani d . 1 . .
C C32 0.5345(2) 0.41658(10) 0.1601(3) 0.0247(6) Uani d . 1 . .
C C33 0.6394(2) 0.44281(11) 0.1522(3) 0.0252(6) Uani d . 1 . .
H H33 0.6734 0.4736 0.2197 0.030 Uiso calc R 1 . .
C C34 0.6959(2) 0.42541(11) 0.0491(3) 0.0261(6) Uani d . 1 . .
C C35 0.6492(2) 0.38059(11) -0.0521(3) 0.0265(6) Uani d . 1 . .
C C36 0.5436(2) 0.35466(11) -0.0424(3) 0.0244(6) Uani d . 1 . .
H H36 0.5095 0.3241 -0.1108 0.029 Uiso calc R 1 . .
C C221 0.1706(3) 0.32907(14) 0.2133(4) 0.0450(8) Uani d . 1 . .
H H221 0.2512 0.3078 0.2409 0.054 Uiso calc R 1 . .
C C222 0.1828(5) 0.36190(19) 0.3634(5) 0.0802(14) Uani d . 1 . .
H H22A 0.2517 0.3885 0.3867 0.120 Uiso calc R 1 . .
H H22B 0.2022 0.3375 0.4574 0.120 Uiso calc R 1 . .
H H22C 0.1023 0.3809 0.3431 0.120 Uiso calc R 1 . .
C C223 0.0613(4) 0.28885(15) 0.1724(5) 0.0693(12) Uani d . 1 . .
H H22D 0.0777 0.2642 0.2652 0.104 Uiso calc R 1 . .
H H22E 0.0543 0.2678 0.0754 0.104 Uiso calc R 1 . .
H H22F -0.0185 0.3086 0.1503 0.104 Uiso calc R 1 . .
C C251 0.0870(3) 0.46852(13) -0.3500(4) 0.0427(8) Uani d . 1 . .
H H25A 0.0060 0.4577 -0.4368 0.064 Uiso calc R 1 . .
H H25B 0.1563 0.4642 -0.3886 0.064 Uiso calc R 1 . .
H H25C 0.0819 0.5066 -0.3210 0.064 Uiso calc R 1 . .
C C321 0.4791(3) 0.43655(11) 0.2792(3) 0.0307(7) Uani d . 1 . .
H H321 0.3979 0.4162 0.2566 0.037 Uiso calc R 1 . .
C C322 0.5693(3) 0.42314(13) 0.4530(4) 0.0475(9) Uani d . 1 . .
H H32A 0.5845 0.3839 0.4631 0.071 Uiso calc R 1 . .
H H32B 0.5312 0.4347 0.5296 0.071 Uiso calc R 1 . .
H H32C 0.6505 0.4421 0.4783 0.071 Uiso calc R 1 . .
C C323 0.4463(3) 0.49670(11) 0.2585(4) 0.0391(7) Uani d . 1 . .
H H32D 0.5242 0.5178 0.2798 0.059 Uiso calc R 1 . .
H H32E 0.4083 0.5075 0.3360 0.059 Uiso calc R 1 . .
H H32F 0.3854 0.5036 0.1465 0.059 Uiso calc R 1 . .
C C351 0.7107(3) 0.35959(12) -0.1625(4) 0.0357(7) Uani d . 1 . .
H H35A 0.7287 0.3900 -0.2216 0.054 Uiso calc R 1 . .
H H35B 0.6530 0.3339 -0.2412 0.054 Uiso calc R 1 . .
H H35C 0.7907 0.3411 -0.0969 0.054 Uiso calc R 1 . .
O O24 -0.08390(16) 0.46191(7) -0.1939(2) 0.0328(5) Uani d . 1 . .
H H24 -0.1295 0.4564 -0.1403 0.049 Uiso calc R 1 . .
O O34 0.80030(17) 0.45253(7) 0.0405(2) 0.0346(5) Uani d . 1 . .
H H34 0.8113 0.4819 0.0922 0.052 Uiso calc R 1 . .

loop_
_atom_site_aniso_label
_atom_site_aniso_U_11
_atom_site_aniso_U_22
_atom_site_aniso_U_33
_atom_site_aniso_U_12
_atom_site_aniso_U_13
_atom_site_aniso_U_23
C1 0.0212(14) 0.0255(14) 0.0257(15) 0.0017(11) 0.0109(12) 0.0019(11)
C11 0.0210(13) 0.0262(14) 0.0406(17) -0.0019(11) 0.0154(13) 0.0019(13)
C12 0.0331(17) 0.0398(19) 0.054(2) 0.0041(14) 0.0065(15) -0.0117(16)
C13 0.0379(19) 0.058(2) 0.089(3) -0.0044(18) 0.013(2) -0.038(2)
C14 0.059(2) 0.0273(18) 0.132(4) -0.0099(18) 0.052(3) -0.021(2)
C15 0.073(3) 0.0267(18) 0.099(3) 0.0060(18) 0.041(3) 0.010(2)
C16 0.050(2) 0.0331(17) 0.057(2) 0.0036(15) 0.0232(17) 0.0079(16)
C21 0.0251(14) 0.0213(13) 0.0322(16) -0.0013(11) 0.0131(13) -0.0015(12)
C22 0.0257(15) 0.0297(16) 0.0341(17) 0.0005(12) 0.0154(14) 0.0022(13)
C23 0.0241(15) 0.0315(15) 0.0356(17) 0.0016(12) 0.0173(13) 0.0015(13)
C24 0.0165(13) 0.0247(14) 0.0325(16) 0.0010(11) 0.0074(12) -0.0016(13)
C25 0.0255(14) 0.0239(14) 0.0291(15) -0.0013(11) 0.0120(12) 0.0020(12)
C26 0.0232(14) 0.0256(14) 0.0286(16) -0.0004(11) 0.0133(12) 0.0019(12)
C31 0.0202(13) 0.0240(14) 0.0289(16) 0.0015(11) 0.0100(12) 0.0029(12)
C32 0.0227(14) 0.0255(14) 0.0262(15) 0.0017(11) 0.0097(12) 0.0014(12)
C33 0.0197(13) 0.0247(13) 0.0301(16) -0.0014(11) 0.0083(12) -0.0039(12)
C34 0.0184(14) 0.0294(15) 0.0312(16) 0.0028(11) 0.0104(12) 0.0066(12)
C35 0.0248(15) 0.0286(15) 0.0285(16) 0.0053(12) 0.0128(13) 0.0032(13)
C36 0.0220(14) 0.0245(14) 0.0259(15) -0.0001(11) 0.0084(12) -0.0012(12)
C221 0.0374(19) 0.056(2) 0.052(2) 0.0172(16) 0.0280(16) 0.0237(18)
C222 0.097(3) 0.105(4) 0.045(3) -0.021(3) 0.034(2) 0.013(2)
C223 0.083(3) 0.049(2) 0.087(3) -0.004(2) 0.046(2) 0.026(2)
C251 0.0353(17) 0.051(2) 0.045(2) 0.0133(15) 0.0193(15) 0.0196(16)
C321 0.0289(16) 0.0335(16) 0.0344(18) -0.0023(12) 0.0174(14) -0.0064(13)
C322 0.064(2) 0.048(2) 0.0372(19) 0.0086(17) 0.0274(17) -0.0017(16)
C323 0.0398(17) 0.0411(17) 0.0404(19) 0.0043(14) 0.0201(14) -0.0082(15)
C351 0.0346(17) 0.0420(18) 0.0348(18) -0.0014(14) 0.0181(14) -0.0056(14)
O24 0.0235(11) 0.0363(11) 0.0433(13) 0.0058(9) 0.0183(9) 0.0051(9)
O34 0.0268(11) 0.0357(10) 0.0472(13) -0.0063(9) 0.0209(10) -0.0060(10)

loop_
_atom_type_symbol
_atom_type_description
_atom_type_scat_dispersion_real
_atom_type_scat_dispersion_imag
_atom_type_scat_source
C C 0.0033 0.0016 'International Tables Vol C Tables 4.2.6.8 and 6.1.1.4'
H H 0.0000 0.0000 'International Tables Vol C Tables 4.2.6.8 and 6.1.1.4'
O O 0.0106 0.0060 'International Tables Vol C Tables 4.2.6.8 and 6.1.1.4'

loop_
_geom_angle_atom_site_label_1
_geom_angle_atom_site_label_2
_geom_angle_atom_site_label_3
_geom_angle_site_symmetry_1
_geom_angle_site_symmetry_3
_geom_angle
_geom_angle_publ_flag
C21 C1 C11 . . 113.1(2) ?
C21 C1 C31 . . 113.04(19) ?
C11 C1 C31 . . 113.8(2) ?
C21 C1 H1 . . 105.3 ?
C11 C1 H1 . . 105.3 ?
C31 C1 H1 . . 105.3 ?
C12 C11 C16 . . 117.7(3) ?
C12 C11 C1 . . 122.8(3) ?
C16 C11 C1 . . 119.5(3) ?
C11 C12 C13 . . 120.7(3) ?
C11 C12 H12 . . 119.7 ?
C13 C12 H12 . . 119.7 ?
C14 C13 C12 . . 120.4(4) ?
C14 C13 H13 . . 119.8 ?
C12 C13 H13 . . 119.8 ?
C15 C14 C13 . . 119.4(3) ?
C15 C14 H14 . . 120.3 ?
C13 C14 H14 . . 120.3 ?
C14 C15 C16 . . 120.5(4) ?
C14 C15 H15 . . 119.7 ?
C16 C15 H15 . . 119.7 ?
C15 C16 C11 . . 121.3(4) ?
C15 C16 H16 . . 119.4 ?
C11 C16 H16 . . 119.4 ?
C26 C21 C22 . . 118.2(2) ?
C26 C21 C1 . . 120.2(2) ?
C22 C21 C1 . . 121.5(2) ?
C23 C22 C21 . . 118.3(2) ?
C23 C22 C221 . . 118.2(3) ?
C21 C22 C221 . . 123.5(2) ?
C24 C23 C22 . . 121.9(3) ?
C24 C23 H23 . . 119.1 ?
C22 C23 H23 . . 119.1 ?
C25 C24 C23 . . 121.0(2) ?
C25 C24 O24 . . 118.0(2) ?
C23 C24 O24 . . 121.0(2) ?
C24 C25 C26 . . 116.7(2) ?
C24 C25 C251 . . 120.8(2) ?
C26 C25 C251 . . 122.4(3) ?
C25 C26 C21 . . 123.7(3) ?
C25 C26 H26 . . 118.1 ?
C21 C26 H26 . . 118.1 ?
C36 C31 C32 . . 118.4(2) ?
C36 C31 C1 . . 122.1(2) ?
C32 C31 C1 . . 119.5(2) ?
C33 C32 C31 . . 118.7(2) ?
C33 C32 C321 . . 119.2(2) ?
C31 C32 C321 . . 122.1(2) ?
C34 C33 C32 . . 121.6(2) ?
C34 C33 H33 . . 119.2 ?
C32 C33 H33 . . 119.2 ?
C33 C34 C35 . . 121.1(2) ?
C33 C34 O34 . . 121.1(2) ?
C35 C34 O34 . . 117.8(2) ?
C34 C35 C36 . . 116.5(2) ?
C34 C35 C351 . . 122.4(2) ?
C36 C35 C351 . . 121.0(2) ?
C31 C36 C35 . . 123.7(2) ?
C31 C36 H36 . . 118.1 ?
C35 C36 H36 . . 118.1 ?
C22 C221 C222 . . 111.5(3) ?
C22 C221 C223 . . 112.1(3) ?
C222 C221 C223 . . 110.1(3) ?
C22 C221 H221 . . 107.7 ?
C222 C221 H221 . . 107.7 ?
C223 C221 H221 . . 107.7 ?
C221 C222 H22A . . 109.5 ?
C221 C222 H22B . . 109.5 ?
H22A C222 H22B . . 109.5 ?
C221 C222 H22C . . 109.5 ?
H22A C222 H22C . . 109.5 ?
H22B C222 H22C . . 109.5 ?
C221 C223 H22D . . 109.5 ?
C221 C223 H22E . . 109.5 ?
H22D C223 H22E . . 109.5 ?
C221 C223 H22F . . 109.5 ?
H22D C223 H22F . . 109.5 ?
H22E C223 H22F . . 109.5 ?
C25 C251 H25A . . 109.5 ?
C25 C251 H25B . . 109.5 ?
H25A C251 H25B . . 109.5 ?
C25 C251 H25C . . 109.5 ?
H25A C251 H25C . . 109.5 ?
H25B C251 H25C . . 109.5 ?
C32 C321 C322 . . 109.7(2) ?
C32 C321 C323 . . 112.5(2) ?
C322 C321 C323 . . 111.8(2) ?
C32 C321 H321 . . 107.5 ?
C322 C321 H321 . . 107.5 ?
C323 C321 H321 . . 107.5 ?
C321 C322 H32A . . 109.5 ?
C321 C322 H32B . . 109.5 ?
H32A C322 H32B . . 109.5 ?
C321 C322 H32C . . 109.5 ?
H32A C322 H32C . . 109.5 ?
H32B C322 H32C . . 109.5 ?
C321 C323 H32D . . 109.5 ?
C321 C323 H32E . . 109.5 ?
H32D C323 H32E . . 109.5 ?
C321 C323 H32F . . 109.5 ?
H32D C323 H32F . . 109.5 ?
H32E C323 H32F . . 109.5 ?
C35 C351 H35A . . 109.5 ?
C35 C351 H35B . . 109.5 ?
H35A C351 H35B . . 109.5 ?
C35 C351 H35C . . 109.5 ?
H35A C351 H35C . . 109.5 ?
H35B C351 H35C . . 109.5 ?
C24 O24 H24 . . 109.5 ?
C34 O34 H34 . . 109.5 ?

loop_
_geom_bond_atom_site_label_1
_geom_bond_atom_site_label_2
_geom_bond_site_symmetry_2
_geom_bond_distance
_geom_bond_publ_flag
C1 C21 . 1.520(4) ?
C1 C11 . 1.524(4) ?
C1 C31 . 1.526(4) ?
C1 H1 . 1.0000 ?
C11 C12 . 1.377(4) ?
C11 C16 . 1.382(4) ?
C12 C13 . 1.384(4) ?
C12 H12 . 0.9500 ?
C13 C14 . 1.367(6) ?
C13 H13 . 0.9500 ?
C14 C15 . 1.359(6) ?
C14 H14 . 0.9500 ?
C15 C16 . 1.370(5) ?
C15 H15 . 0.9500 ?
C16 H16 . 0.9500 ?
C21 C26 . 1.387(4) ?
C21 C22 . 1.399(4) ?
C22 C23 . 1.387(4) ?
C22 C221 . 1.514(4) ?
C23 C24 . 1.380(4) ?
C23 H23 . 0.9500 ?
C24 C25 . 1.377(4) ?
C24 O24 . 1.391(3) ?
C25 C26 . 1.389(4) ?
C25 C251 . 1.495(4) ?
C26 H26 . 0.9500 ?
C31 C36 . 1.377(4) ?
C31 C32 . 1.404(3) ?
C32 C33 . 1.383(4) ?
C32 C321 . 1.508(4) ?
C33 C34 . 1.375(4) ?
C33 H33 . 0.9500 ?
C34 C35 . 1.391(4) ?
C34 O34 . 1.390(3) ?
C35 C36 . 1.392(4) ?
C35 C351 . 1.501(4) ?
C36 H36 . 0.9500 ?
C221 C222 . 1.518(5) ?
C221 C223 . 1.519(5) ?
C221 H221 . 1.0000 ?
C222 H22A . 0.9800 ?
C222 H22B . 0.9800 ?
C222 H22C . 0.9800 ?
C223 H22D . 0.9800 ?
C223 H22E . 0.9800 ?
C223 H22F . 0.9800 ?
C251 H25A . 0.9800 ?
C251 H25B . 0.9800 ?
C251 H25C . 0.9800 ?
C321 C322 . 1.518(4) ?
C321 C323 . 1.522(4) ?
C321 H321 . 1.0000 ?
C322 H32A . 0.9800 ?
C322 H32B . 0.9800 ?
C322 H32C . 0.9800 ?
C323 H32D . 0.9800 ?
C323 H32E . 0.9800 ?
C323 H32F . 0.9800 ?
C351 H35A . 0.9800 ?
C351 H35B . 0.9800 ?
C351 H35C . 0.9800 ?
O24 H24 . 0.8400 ?
O34 H34 . 0.8400 ?

loop_
_geom_hbond_atom_site_label_D
_geom_hbond_atom_site_label_H
_geom_hbond_atom_site_label_A
_geom_hbond_site_symmetry_A
_geom_hbond_distance_DH
_geom_hbond_distance_HA
_geom_hbond_distance_DA
_geom_hbond_angle_DHA
O24 H24 O34 1_455 0.84 2.05 2.871(3) 164
O34 H34 O24 2_665 0.84 2.27 3.051(3) 154
C23 H23 O34 1_455 0.95 2.51 3.259(3) 135
C13 H13 Cg3 4_454 0.95 2.92 3.658(4) 135
C15 H15 Cg2 4_555 0.95 2.86 3.790(5) 167

loop_
_cod_related_entry_id
_cod_related_entry_database
_cod_related_entry_code
1 ChemSpider 24745846
